data_7154829
loop_
_publ_author_name
'Bykova, Tetiana'
'Al-Maharik, Nawaf'
'Slawin, Alexandra M. Z.'
'O'Hagan, David'

_publ_section_title
;
 Multicomponent reactions of methyl substituted all-cis
 tetrafluorocyclohexane aldehydes.
;
_journal_issue 3
_journal_name_full 'Organic &amp; biomolecular chemistry'
_journal_page_first 1117
_journal_page_last 1123
_journal_paper_doi 10.1039/c5ob02334c
_journal_volume 14
_journal_year 2016
_chemical_formula_moiety 'C20 H25 F4 N O3'
_chemical_formula_sum 'C20 H25 F4 N O3'
_chemical_formula_weight 403.42
_space_group_crystal_system triclinic
_space_group_IT_number 2
_space_group_name_Hall '-P 1'
_space_group_name_H-M_alt 'P -1'
_symmetry_space_group_name_Hall '-P 1'
_symmetry_space_group_name_H-M 'P -1'
_atom_sites_solution_hydrogens geom
_atom_sites_solution_primary direct
_atom_sites_solution_secondary difmap
_audit_creation_date 2015-09-21
_audit_creation_method 'by CrystalStructure 4.1'
_audit_update_record
;
2015-11-12 deposited with the CCDC.
2015-11-30 downloaded from the CCDC.
;
_cell_angle_alpha 83.19(3)
_cell_angle_beta 64.29(2)
_cell_angle_gamma 74.10(2)
_cell_formula_units_Z 2
_cell_length_a 10.0424(16)
_cell_length_b 10.270(2)
_cell_length_c 10.882(2)
_cell_measurement_reflns_used 2474
_cell_measurement_temperature 93
_cell_measurement_theta_max 27.40
_cell_measurement_theta_min 2.10
_cell_volume 972.5(4)
_computing_cell_refinement 'CrystalClear-SM Expert 2.1 b45'
_computing_data_collection 'CrystalClear-SM Expert 2.1 b45 (Rigaku, 2015)'
_computing_data_reduction 'CrystalClear-SM Expert 2.1 b45'
_computing_molecular_graphics 'CrystalStructure 4.1'
_computing_publication_material 'CrystalStructure 4.1 (Rigaku, 2014)'
_computing_structure_refinement 'SHELXL2013 (Sheldrick, 2008)'
_computing_structure_solution 'SIR2011 (Burla, et al., 2012)'
_diffrn_ambient_temperature 93
_diffrn_detector_area_resol_mean 5.814
_diffrn_measured_fraction_theta_full 0.995
_diffrn_measured_fraction_theta_max 0.990
_diffrn_measurement_device_type 'Rigaku XtaLAB P200'
_diffrn_measurement_method \w
_diffrn_radiation_type 'Mo K\a'
_diffrn_radiation_wavelength 0.71075
_diffrn_reflns_av_R_equivalents 0.0749
_diffrn_reflns_laue_measured_fraction_full 0.995
_diffrn_reflns_laue_measured_fraction_max 0.990
_diffrn_reflns_limit_h_max 12
_diffrn_reflns_limit_h_min -12
_diffrn_reflns_limit_k_max 12
_diffrn_reflns_limit_k_min -12
_diffrn_reflns_limit_l_max 13
_diffrn_reflns_limit_l_min -13
_diffrn_reflns_number 14251
_diffrn_reflns_point_group_measured_fraction_full 0.995
_diffrn_reflns_point_group_measured_fraction_max 0.990
_diffrn_reflns_theta_full 25.242
_diffrn_reflns_theta_max 25.369
_diffrn_reflns_theta_min 2.062
_diffrn_standards_number 0
_exptl_absorpt_coefficient_mu 0.117
_exptl_absorpt_correction_T_max 0.999
_exptl_absorpt_correction_T_min 0.327
_exptl_absorpt_correction_type multi-scan
_exptl_absorpt_process_details 'REQAB (Rigaku, 1998)'
_exptl_crystal_colour colorless
_exptl_crystal_density_diffrn 1.378
_exptl_crystal_density_method 'not measured'
_exptl_crystal_description platelet
_exptl_crystal_F_000 424.00
_exptl_crystal_size_max 0.200
_exptl_crystal_size_mid 0.100
_exptl_crystal_size_min 0.010
_refine_diff_density_max 0.29
_refine_diff_density_min -0.27
_refine_ls_extinction_method none
_refine_ls_goodness_of_fit_ref 0.870
_refine_ls_hydrogen_treatment mixed
_refine_ls_number_parameters 261
_refine_ls_number_reflns 3530
_refine_ls_number_restraints 1
_refine_ls_R_factor_all 0.0507
_refine_ls_R_factor_gt 0.0422
_refine_ls_shift/su_max 0.000
_refine_ls_structure_factor_coef Fsqd
_refine_ls_weighting_details 'w = 1/[\s^2^(Fo^2^)+(0.0696P)^2^] where P=(Fo^2^+2Fc^2^)/3'
_refine_ls_weighting_scheme calc
_refine_ls_wR_factor_gt 0.1081
_refine_ls_wR_factor_ref 0.1116
_reflns_number_gt 2720
_reflns_number_total 3530
_reflns_threshold_expression F^2^>2.0\s(F^2^)
_cod_data_source_file c5ob02334c2.cif
_cod_data_source_block 20
_cod_depositor_comments 'Adding full bibliography for 7154823--7154832.cif.'
_cod_database_code 7154829

loop_
_space_group_symop_id
_space_group_symop_operation_xyz
1 +X,+Y,+Z
2 -X,-Y,-Z

loop_
_atom_site_label
_atom_site_type_symbol
_atom_site_fract_x
_atom_site_fract_y
_atom_site_fract_z
_atom_site_U_iso_or_equiv
_atom_site_adp_type
_atom_site_occupancy
_atom_site_site_symmetry_order
_atom_site_calc_flag
_atom_site_refinement_flags_posn
_atom_site_refinement_flags_adp
F2 F 0.20267(11) 0.56011(10) -0.01358(9) 0.0345(3) Uani 1 1 d . .
F3 F 0.46595(10) 0.36564(10) -0.13134(10) 0.0350(3) Uani 1 1 d . .
F5 F 0.48655(10) 0.14626(10) 0.05230(10) 0.0355(3) Uani 1 1 d . .
F6 F 0.22898(11) 0.19534(9) 0.29615(10) 0.0352(3) Uani 1 1 d . .
O9 O -0.09130(12) 0.66232(12) 0.20760(12) 0.0305(3) Uani 1 1 d . .
O15 O -0.06506(11) 0.40354(11) 0.27948(11) 0.0254(3) Uani 1 1 d . .
O16 O -0.19443(12) 0.45596(12) 0.50221(11) 0.0290(3) Uani 1 1 d . .
N10 N 0.06601(14) 0.68895(13) 0.29874(14) 0.0258(3) Uani 1 1 d D .
C1 C 0.20514(16) 0.38966(16) 0.15491(16) 0.0235(4) Uani 1 1 d . .
C2 C 0.19887(17) 0.42516(16) 0.01581(16) 0.0260(4) Uani 1 1 d . .
H2 H 0.0991 0.4153 0.0237 0.031 Uiso 1 1 calc R U
C3 C 0.32499(17) 0.33974(18) -0.10361(17) 0.0287(4) Uani 1 1 d . .
H3 H 0.3029 0.3648 -0.1857 0.034 Uiso 1 1 calc R U
C4 C 0.33565(18) 0.19027(18) -0.07612(17) 0.0308(4) Uani 1 1 d . .
H4A H 0.4278 0.1380 -0.1505 0.037 Uiso 1 1 calc R U
H4B H 0.2457 0.1690 -0.0769 0.037 Uiso 1 1 calc R U
C5 C 0.34321(18) 0.14569(18) 0.05906(18) 0.0302(4) Uani 1 1 d . .
H5 H 0.3302 0.0512 0.0783 0.036 Uiso 1 1 calc R U
C6 C 0.21676(18) 0.23649(16) 0.17306(16) 0.0263(4) Uani 1 1 d . .
H6 H 0.1182 0.2223 0.1823 0.032 Uiso 1 1 calc R U
C7 C 0.33826(17) 0.42895(17) 0.16407(17) 0.0264(4) Uani 1 1 d . .
H7A H 0.3317 0.5253 0.1425 0.032 Uiso 1 1 calc R U
H7B H 0.4354 0.3748 0.0989 0.032 Uiso 1 1 calc R U
H7C H 0.3322 0.4118 0.2567 0.032 Uiso 1 1 calc R U
C8 C 0.05379(17) 0.46190(16) 0.27283(17) 0.0245(4) Uani 1 1 d . .
H8 H 0.0650 0.4433 0.3606 0.029 Uiso 1 1 calc R U
C9 C 0.00166(17) 0.61610(17) 0.25641(16) 0.0248(4) Uani 1 1 d . .
C11 C 0.04540(18) 0.83790(17) 0.28316(17) 0.0280(4) Uani 1 1 d . .
C12 C -0.12146(18) 0.91003(18) 0.36405(19) 0.0325(4) Uani 1 1 d . .
H12A H -0.1548 0.8805 0.4594 0.039 Uiso 1 1 calc R U
H12B H -0.1843 0.8878 0.3253 0.039 Uiso 1 1 calc R U
H12C H -0.1326 1.0081 0.3594 0.039 Uiso 1 1 calc R U
C13 C 0.1449(2) 0.87357(18) 0.3414(2) 0.0347(4) Uani 1 1 d . .
H13A H 0.2514 0.8245 0.2909 0.042 Uiso 1 1 calc R U
H13B H 0.1104 0.8479 0.4378 0.042 Uiso 1 1 calc R U
H13C H 0.1367 0.9712 0.3327 0.042 Uiso 1 1 calc R U
C14 C 0.0991(2) 0.87451(19) 0.13249(18) 0.0365(4) Uani 1 1 d . .
H14A H 0.0406 0.8435 0.0946 0.044 Uiso 1 1 calc R U
H14B H 0.2078 0.8307 0.0838 0.044 Uiso 1 1 calc R U
H14C H 0.0834 0.9729 0.1221 0.044 Uiso 1 1 calc R U
C16 C -0.18378(17) 0.40507(16) 0.40216(17) 0.0244(4) Uani 1 1 d . .
C17 C -0.29348(16) 0.33554(16) 0.39870(16) 0.0242(4) Uani 1 1 d . .
C18 C -0.27197(18) 0.27687(17) 0.28033(17) 0.0266(4) Uani 1 1 d . .
H18 H -0.1856 0.2824 0.1977 0.032 Uiso 1 1 calc R U
C19 C -0.37575(18) 0.21052(18) 0.28231(18) 0.0305(4) Uani 1 1 d . .
H19 H -0.3607 0.1710 0.2012 0.037 Uiso 1 1 calc R U
C20 C -0.50141(18) 0.20179(19) 0.40265(19) 0.0344(4) Uani 1 1 d . .
H20 H -0.5718 0.1551 0.4045 0.041 Uiso 1 1 calc R U
C21 C -0.52446(19) 0.26116(19) 0.52040(18) 0.0357(4) Uani 1 1 d . .
H21 H -0.6116 0.2561 0.6025 0.043 Uiso 1 1 calc R U
C22 C -0.42155(18) 0.32780(18) 0.51927(18) 0.0304(4) Uani 1 1 d . .
H22 H -0.4379 0.3682 0.6004 0.036 Uiso 1 1 calc R U
H10 H 0.1276(18) 0.6411(17) 0.3464(17) 0.045(5) Uiso 1 1 d D .

loop_
_atom_site_aniso_label
_atom_site_aniso_U_11
_atom_site_aniso_U_22
_atom_site_aniso_U_33
_atom_site_aniso_U_23
_atom_site_aniso_U_13
_atom_site_aniso_U_12
F2 0.0365(6) 0.0349(6) 0.0278(6) 0.0034(4) -0.0092(4) -0.0111(4)
F3 0.0194(5) 0.0540(6) 0.0285(6) -0.0061(5) -0.0019(4) -0.0153(4)
F5 0.0196(5) 0.0416(6) 0.0445(6) -0.0102(5) -0.0140(4) -0.0012(4)
F6 0.0412(6) 0.0339(6) 0.0302(6) 0.0034(4) -0.0160(5) -0.0087(5)
O9 0.0216(6) 0.0369(7) 0.0346(7) -0.0029(5) -0.0136(5) -0.0053(5)
O15 0.0160(5) 0.0367(6) 0.0220(6) -0.0036(5) -0.0028(5) -0.0115(5)
O16 0.0210(6) 0.0413(7) 0.0224(7) -0.0048(5) -0.0048(5) -0.0093(5)
N10 0.0196(7) 0.0293(7) 0.0290(8) -0.0027(6) -0.0103(6) -0.0057(6)
C1 0.0159(8) 0.0306(9) 0.0215(9) -0.0029(7) -0.0043(7) -0.0068(7)
C2 0.0201(8) 0.0304(9) 0.0255(9) 0.0002(7) -0.0068(7) -0.0083(7)
C3 0.0172(8) 0.0458(10) 0.0238(9) -0.0028(8) -0.0063(7) -0.0114(7)
C4 0.0184(8) 0.0425(10) 0.0285(10) -0.0124(8) -0.0052(7) -0.0059(7)
C5 0.0187(8) 0.0352(9) 0.0369(10) -0.0050(8) -0.0105(7) -0.0072(7)
C6 0.0220(8) 0.0335(9) 0.0242(9) -0.0002(7) -0.0098(7) -0.0078(7)
C7 0.0176(8) 0.0353(9) 0.0261(9) -0.0035(7) -0.0073(7) -0.0083(7)
C8 0.0170(8) 0.0342(9) 0.0229(9) -0.0028(7) -0.0058(7) -0.0102(7)
C9 0.0150(7) 0.0354(9) 0.0207(9) -0.0030(7) -0.0032(6) -0.0070(7)
C11 0.0231(8) 0.0305(9) 0.0298(10) -0.0014(7) -0.0092(7) -0.0086(7)
C12 0.0258(9) 0.0330(9) 0.0346(10) -0.0020(8) -0.0095(8) -0.0058(7)
C13 0.0304(9) 0.0344(10) 0.0420(11) -0.0036(8) -0.0158(8) -0.0096(8)
C14 0.0356(10) 0.0404(10) 0.0333(11) 0.0024(8) -0.0107(8) -0.0165(8)
C16 0.0162(8) 0.0287(8) 0.0237(9) 0.0012(7) -0.0056(7) -0.0037(6)
C17 0.0154(7) 0.0292(9) 0.0256(9) 0.0022(7) -0.0071(7) -0.0051(6)
C18 0.0204(8) 0.0338(9) 0.0238(9) 0.0034(7) -0.0075(7) -0.0084(7)
C19 0.0256(9) 0.0410(10) 0.0275(10) 0.0004(8) -0.0120(7) -0.0111(7)
C20 0.0221(9) 0.0465(11) 0.0386(11) 0.0042(9) -0.0134(8) -0.0154(8)
C21 0.0215(9) 0.0538(12) 0.0284(10) 0.0028(9) -0.0049(7) -0.0147(8)
C22 0.0201(8) 0.0417(10) 0.0255(9) -0.0026(8) -0.0045(7) -0.0095(7)

loop_
_atom_type_symbol
_atom_type_description
_atom_type_scat_dispersion_real
_atom_type_scat_dispersion_imag
_atom_type_scat_source
C C 0.0033 0.0016
;
International Tables for Crystallography
(Vol. C, Tables 4.2.6.8 and 6.1.1.4)
;
H H 0.0000 0.0000
;
International Tables for Crystallography
(Vol. C, Table 6.1.1.4)
;
F F 0.0171 0.0103
;
International Tables for Crystallography
(Vol. C, Tables 4.2.6.8 and 6.1.1.4)
;
N N 0.0061 0.0033
;
International Tables for Crystallography
(Vol. C, Tables 4.2.6.8 and 6.1.1.4)
;
O O 0.0106 0.0060
;
International Tables for Crystallography
(Vol. C, Tables 4.2.6.8 and 6.1.1.4)
;

loop_
_geom_angle_atom_site_label_1
_geom_angle_atom_site_label_2
_geom_angle_atom_site_label_3
_geom_angle
C16 O15 C8 116.72(12)
C9 N10 C11 124.97(14)
C9 N10 H10 117.4(11)
C11 N10 H10 117.6(11)
C2 C1 C6 105.46(13)
C2 C1 C7 112.55(12)
C6 C1 C7 112.56(13)
C2 C1 C8 110.93(13)
C6 C1 C8 106.96(12)
C7 C1 C8 108.26(12)
F2 C2 C3 108.16(13)
F2 C2 C1 108.73(13)
C3 C2 C1 115.78(14)
F2 C2 H2 108.0
C3 C2 H2 108.0
C1 C2 H2 108.0
F3 C3 C4 109.21(13)
F3 C3 C2 110.02(13)
C4 C3 C2 111.63(14)
F3 C3 H3 108.6
C4 C3 H3 108.6
C2 C3 H3 108.6
C3 C4 C5 113.11(14)
C3 C4 H4A 109.0
C5 C4 H4A 109.0
C3 C4 H4B 109.0
C5 C4 H4B 109.0
H4A C4 H4B 107.8
F5 C5 C6 110.33(13)
F5 C5 C4 110.23(13)
C6 C5 C4 110.62(14)
F5 C5 H5 108.5
C6 C5 H5 108.5
C4 C5 H5 108.5
F6 C6 C5 109.42(13)
F6 C6 C1 108.79(13)
C5 C6 C1 116.80(14)
F6 C6 H6 107.1
C5 C6 H6 107.1
C1 C6 H6 107.1
C1 C7 H7A 109.5
C1 C7 H7B 109.5
H7A C7 H7B 109.5
C1 C7 H7C 109.5
H7A C7 H7C 109.5
H7B C7 H7C 109.5
O15 C8 C9 107.40(12)
O15 C8 C1 107.36(12)
C9 C8 C1 115.36(13)
O15 C8 H8 108.9
C9 C8 H8 108.9
C1 C8 H8 108.9
O9 C9 N10 125.58(15)
O9 C9 C8 120.00(14)
N10 C9 C8 114.42(14)
N10 C11 C14 109.33(14)
N10 C11 C12 110.02(13)
C14 C11 C12 111.16(14)
N10 C11 C13 105.87(13)
C14 C11 C13 110.38(14)
C12 C11 C13 109.95(14)
C11 C12 H12A 109.5
C11 C12 H12B 109.5
H12A C12 H12B 109.5
C11 C12 H12C 109.5
H12A C12 H12C 109.5
H12B C12 H12C 109.5
C11 C13 H13A 109.5
C11 C13 H13B 109.5
H13A C13 H13B 109.5
C11 C13 H13C 109.5
H13A C13 H13C 109.5
H13B C13 H13C 109.5
C11 C14 H14A 109.5
C11 C14 H14B 109.5
H14A C14 H14B 109.5
C11 C14 H14C 109.5
H14A C14 H14C 109.5
H14B C14 H14C 109.5
O16 C16 O15 122.44(14)
O16 C16 C17 125.55(14)
O15 C16 C17 112.00(14)
C18 C17 C22 119.32(14)
C18 C17 C16 122.32(14)
C22 C17 C16 118.35(15)
C19 C18 C17 120.41(15)
C19 C18 H18 119.8
C17 C18 H18 119.8
C20 C19 C18 119.92(16)
C20 C19 H19 120.0
C18 C19 H19 120.0
C19 C20 C21 120.00(15)
C19 C20 H20 120.0
C21 C20 H20 120.0
C22 C21 C20 120.45(16)
C22 C21 H21 119.8
C20 C21 H21 119.8
C21 C22 C17 119.88(16)
C21 C22 H22 120.1
C17 C22 H22 120.1

loop_
_geom_bond_atom_site_label_1
_geom_bond_atom_site_label_2
_geom_bond_distance
F2 C2 1.3921(18)
F3 C3 1.4079(17)
F5 C5 1.4107(17)
F6 C6 1.4028(18)
O9 C9 1.2274(19)
O15 C16 1.3482(19)
O15 C8 1.4477(17)
O16 C16 1.214(2)
N10 C9 1.340(2)
N10 C11 1.486(2)
N10 H10 0.972(5)
C1 C2 1.539(2)
C1 C6 1.540(2)
C1 C7 1.543(2)
C1 C8 1.557(2)
C2 C3 1.515(2)
C2 H2 1.0000
C3 C4 1.512(2)
C3 H3 1.0000
C4 C5 1.516(2)
C4 H4A 0.9900
C4 H4B 0.9900
C5 C6 1.510(2)
C5 H5 1.0000
C6 H6 1.0000
C7 H7A 0.9800
C7 H7B 0.9800
C7 H7C 0.9800
C8 C9 1.541(2)
C8 H8 1.0000
C11 C14 1.523(2)
C11 C12 1.525(2)
C11 C13 1.529(2)
C12 H12A 0.9800
C12 H12B 0.9800
C12 H12C 0.9800
C13 H13A 0.9800
C13 H13B 0.9800
C13 H13C 0.9800
C14 H14A 0.9800
C14 H14B 0.9800
C14 H14C 0.9800
C16 C17 1.483(2)
C17 C18 1.393(2)
C17 C22 1.396(2)
C18 C19 1.385(2)
C18 H18 0.9500
C19 C20 1.384(2)
C19 H19 0.9500
C20 C21 1.385(3)
C20 H20 0.9500
C21 C22 1.382(2)
C21 H21 0.9500
C22 H22 0.9500

loop_
_geom_torsion_atom_site_label_1
_geom_torsion_atom_site_label_2
_geom_torsion_atom_site_label_3
_geom_torsion_atom_site_label_4
_geom_torsion
C6 C1 C2 F2 -174.49(11)
C7 C1 C2 F2 -51.40(16)
C8 C1 C2 F2 70.06(15)
C6 C1 C2 C3 -52.52(16)
C7 C1 C2 C3 70.56(17)
C8 C1 C2 C3 -167.98(13)
F2 C2 C3 F3 54.84(17)
C1 C2 C3 F3 -67.43(17)
F2 C2 C3 C4 176.26(12)
C1 C2 C3 C4 53.99(18)
F3 C3 C4 C5 71.06(16)
C2 C3 C4 C5 -50.83(18)
C3 C4 C5 F5 -71.81(17)
C3 C4 C5 C6 50.48(17)
F5 C5 C6 F6 -56.15(17)
C4 C5 C6 F6 -178.38(12)
F5 C5 C6 C1 67.95(18)
C4 C5 C6 C1 -54.28(18)
C2 C1 C6 F6 177.74(11)
C7 C1 C6 F6 54.66(16)
C8 C1 C6 F6 -64.11(15)
C2 C1 C6 C5 53.32(17)
C7 C1 C6 C5 -69.75(18)
C8 C1 C6 C5 171.47(13)
C16 O15 C8 C9 -83.19(16)
C16 O15 C8 C1 152.18(13)
C2 C1 C8 O15 67.24(15)
C6 C1 C8 O15 -47.28(16)
C7 C1 C8 O15 -168.81(12)
C2 C1 C8 C9 -52.42(17)
C6 C1 C8 C9 -166.94(13)
C7 C1 C8 C9 71.53(17)
C11 N10 C9 O9 -5.4(3)
C11 N10 C9 C8 174.49(13)
O15 C8 C9 O9 -23.92(19)
C1 C8 C9 O9 95.73(17)
O15 C8 C9 N10 156.22(13)
C1 C8 C9 N10 -84.14(17)
C9 N10 C11 C14 -58.99(19)
C9 N10 C11 C12 63.3(2)
C9 N10 C11 C13 -177.90(15)
C8 O15 C16 O16 2.1(2)
C8 O15 C16 C17 -176.56(12)
O16 C16 C17 C18 -178.60(15)
O15 C16 C17 C18 0.0(2)
O16 C16 C17 C22 0.6(2)
O15 C16 C17 C22 179.24(14)
C22 C17 C18 C19 -0.6(2)
C16 C17 C18 C19 178.68(14)
C17 C18 C19 C20 -0.3(2)
C18 C19 C20 C21 1.0(3)
C19 C20 C21 C22 -0.9(3)
C20 C21 C22 C17 0.1(3)
C18 C17 C22 C21 0.7(2)
C16 C17 C22 C21 -178.61(15)
